data_4303747
loop_
_publ_author_name
'Dirk F.-J. Piesik'
'Peter Haack'
'Sjoerd Harder'
'Christian Limberg'

_publ_section_title
;
Peculiar Binding Modes of a Ligand with Two Adjacent \b-Diiminato Binding
Sites in Alkali and Alkaline-Earth Metal Chemistry
;
_journal_name_full 'Inorganic Chemistry'
_journal_page_first 11259
_journal_page_last 11264
_journal_paper_doi 10.1021/ic9017536
_journal_volume 48
_journal_year 2009
_chemical_formula_moiety 'C89 H100 Cs2 N4 O'
_chemical_formula_sum 'C89 H100 Cs2 N4 O'
_chemical_formula_weight 1507.56
_chemical_name_common '[Xanthdim][Cs(C7H7)]2'
_chemical_name_systematic
;
 ?
;
_space_group_IT_number 14
_symmetry_cell_setting monoclinic
_symmetry_space_group_name_Hall '-P 2ybc'
_symmetry_space_group_name_H-M 'P 1 21/c 1'
_atom_sites_solution_hydrogens geom
_atom_sites_solution_primary direct
_atom_sites_solution_secondary difmap
_audit_creation_method SHELXL-97
_cell_angle_alpha 90.00
_cell_angle_beta 91.916(2)
_cell_angle_gamma 90.00
_cell_formula_units_Z 4
_cell_length_a 26.3062(10)
_cell_length_b 13.9347(5)
_cell_length_c 21.3637(7)
_cell_measurement_temperature 173(2)
_cell_volume 7826.9(5)
_computing_structure_refinement 'SHELXL-97 (Sheldrick, 1997)'
_diffrn_ambient_temperature 173(2)
_diffrn_measured_fraction_theta_full 0.990
_diffrn_measured_fraction_theta_max 0.990
_diffrn_measurement_device_type 'Siemens Smart CCD'
_diffrn_radiation_monochromator graphite
_diffrn_radiation_source 'fine-focus sealed tube'
_diffrn_radiation_type MoK\a
_diffrn_radiation_wavelength 0.71073
_diffrn_reflns_av_R_equivalents 0.0712
_diffrn_reflns_av_sigmaI/netI 0.0700
_diffrn_reflns_limit_h_max 30
_diffrn_reflns_limit_h_min -31
_diffrn_reflns_limit_k_max 16
_diffrn_reflns_limit_k_min -14
_diffrn_reflns_limit_l_max 25
_diffrn_reflns_limit_l_min -25
_diffrn_reflns_number 80307
_diffrn_reflns_theta_full 24.86
_diffrn_reflns_theta_max 24.86
_diffrn_reflns_theta_min 1.55
_exptl_absorpt_coefficient_mu 0.979
_exptl_absorpt_correction_T_max 0.8283
_exptl_absorpt_correction_T_min 0.6955
_exptl_absorpt_correction_type empirical
_exptl_crystal_density_diffrn 1.279
_exptl_crystal_density_method 'not measured'
_exptl_crystal_F_000 3120
_exptl_crystal_size_max 0.40
_exptl_crystal_size_mid 0.30
_exptl_crystal_size_min 0.20
_refine_diff_density_max 0.953
_refine_diff_density_min -0.902
_refine_diff_density_rms 0.084
_refine_ls_extinction_method none
_refine_ls_goodness_of_fit_ref 1.025
_refine_ls_hydrogen_treatment constr
_refine_ls_matrix_type full
_refine_ls_number_parameters 797
_refine_ls_number_reflns 13457
_refine_ls_number_restraints 12
_refine_ls_restrained_S_all 1.026
_refine_ls_R_factor_all 0.0980
_refine_ls_R_factor_gt 0.0563
_refine_ls_shift/su_max 0.007
_refine_ls_shift/su_mean 0.000
_refine_ls_structure_factor_coef Fsqd
_refine_ls_weighting_details 'calc w=1/[\s^2^(Fo^2^)+(0.0463P)^2^+17.0894P] where P=(Fo^2^+2Fc^2^)/3'
_refine_ls_weighting_scheme calc
_refine_ls_wR_factor_gt 0.1134
_refine_ls_wR_factor_ref 0.1277
_reflns_number_gt 9045
_reflns_number_total 13457
_reflns_threshold_expression >2sigma(I)
_cod_data_source_file ic9017536_si_004.cif
_cod_data_source_block hasj207
_cod_database_code 4303747

loop_
_symmetry_equiv_pos_as_xyz
'x, y, z'
'-x, y+1/2, -z+1/2'
'-x, -y, -z'
'x, -y-1/2, z-1/2'

loop_
_atom_site_label
_atom_site_type_symbol
_atom_site_fract_x
_atom_site_fract_y
_atom_site_fract_z
_atom_site_U_iso_or_equiv
_atom_site_adp_type
_atom_site_occupancy
_atom_site_symmetry_multiplicity
_atom_site_calc_flag
_atom_site_refinement_flags
_atom_site_disorder_assembly
_atom_site_disorder_group
Cs1 Cs 0.327252(13) 0.55290(3) 0.319079(16) 0.04124(12) Uani 1 1 d . A .
Cs2 Cs 0.138040(14) 0.80008(3) 0.390621(17) 0.04640(12) Uani 1 1 d . A .
O1 O 0.23669(12) 0.6842(2) 0.36300(14) 0.0302(8) Uani 1 1 d . A .
N1 N 0.33816(16) 0.6871(3) 0.20196(18) 0.0329(10) Uani 1 1 d . A .
N2 N 0.16761(16) 0.7828(3) 0.25467(19) 0.0338(10) Uani 1 1 d . A .
N3 N 0.09062(16) 0.6050(3) 0.41911(19) 0.0363(11) Uani 1 1 d . A .
N4 N 0.22525(16) 0.4569(3) 0.30585(18) 0.0314(10) Uani 1 1 d . A .
C1 C 0.27268(18) 0.7571(3) 0.3569(2) 0.0286(12) Uani 1 1 d . A .
C2 C 0.28069(18) 0.7868(3) 0.2953(2) 0.0288(12) Uani 1 1 d . A .
C3 C 0.31721(19) 0.8572(4) 0.2868(2) 0.0347(13) Uani 1 1 d . . .
H3 H 0.3230 0.8785 0.2455 0.042 Uiso 1 1 calc R A .
C4 C 0.3460(2) 0.8983(4) 0.3365(2) 0.0342(13) Uani 1 1 d . A .
C5 C 0.3363(2) 0.8647(4) 0.3964(2) 0.0377(13) Uani 1 1 d . . .
H5 H 0.3550 0.8915 0.4310 0.045 Uiso 1 1 calc R A .
C6 C 0.30048(19) 0.7940(4) 0.4080(2) 0.0312(12) Uani 1 1 d . A .
C7 C 0.2929(2) 0.7590(4) 0.4749(2) 0.0394(14) Uani 1 1 d . . .
C8 C 0.25810(19) 0.6718(4) 0.4748(2) 0.0300(12) Uani 1 1 d . A .
C9 C 0.2500(2) 0.6231(4) 0.5308(2) 0.0359(13) Uani 1 1 d . . .
H9 H 0.2674 0.6445 0.5679 0.043 Uiso 1 1 calc R A .
C10 C 0.2177(2) 0.5453(4) 0.5348(2) 0.0317(12) Uani 1 1 d . A .
C11 C 0.19146(19) 0.5179(4) 0.4800(2) 0.0333(13) Uani 1 1 d . . .
H11 H 0.1684 0.4656 0.4818 0.040 Uiso 1 1 calc R A .
C12 C 0.19738(18) 0.5635(3) 0.4225(2) 0.0283(12) Uani 1 1 d . A .
C13 C 0.23194(18) 0.6394(3) 0.4211(2) 0.0266(11) Uani 1 1 d . A .
C14 C 0.3871(2) 0.9746(4) 0.3285(3) 0.0420(14) Uani 1 1 d . . .
C15 C 0.4383(2) 0.9359(5) 0.3533(3) 0.0668(19) Uani 1 1 d . A .
H15A H 0.4360 0.9202 0.3978 0.100 Uiso 1 1 calc R . .
H15B H 0.4646 0.9847 0.3480 0.100 Uiso 1 1 calc R . .
H15C H 0.4471 0.8780 0.3300 0.100 Uiso 1 1 calc R . .
C16 C 0.3740(2) 1.0646(4) 0.3644(3) 0.0638(19) Uani 1 1 d . A .
H16A H 0.3407 1.0884 0.3496 0.096 Uiso 1 1 calc R . .
H16B H 0.3998 1.1138 0.3577 0.096 Uiso 1 1 calc R . .
H16C H 0.3729 1.0496 0.4092 0.096 Uiso 1 1 calc R . .
C17 C 0.3940(2) 1.0004(5) 0.2594(3) 0.0604(18) Uani 1 1 d . A .
H17A H 0.4046 0.9432 0.2365 0.091 Uiso 1 1 calc R . .
H17B H 0.4201 1.0503 0.2564 0.091 Uiso 1 1 calc R . .
H17C H 0.3617 1.0241 0.2411 0.091 Uiso 1 1 calc R . .
C18 C 0.3450(2) 0.7325(5) 0.5054(3) 0.065(2) Uani 1 1 d . A .
H18A H 0.3403 0.7099 0.5483 0.097 Uiso 1 1 calc R . .
H18B H 0.3671 0.7891 0.5064 0.097 Uiso 1 1 calc R . .
H18C H 0.3608 0.6816 0.4810 0.097 Uiso 1 1 calc R . .
C19 C 0.2688(3) 0.8409(4) 0.5128(2) 0.064(2) Uani 1 1 d . A .
H19A H 0.2370 0.8614 0.4917 0.097 Uiso 1 1 calc R . .
H19B H 0.2924 0.8953 0.5157 0.097 Uiso 1 1 calc R . .
H19C H 0.2617 0.8180 0.5550 0.097 Uiso 1 1 calc R . .
C20 C 0.2091(2) 0.4914(4) 0.5961(2) 0.0381(14) Uani 1 1 d . . .
C21 C 0.2481(2) 0.5204(4) 0.6477(2) 0.0540(17) Uani 1 1 d . A .
H21A H 0.2825 0.5072 0.6337 0.081 Uiso 1 1 calc R . .
H21B H 0.2420 0.4835 0.6857 0.081 Uiso 1 1 calc R . .
H21C H 0.2447 0.5891 0.6566 0.081 Uiso 1 1 calc R . .
C22 C 0.1554(2) 0.5137(5) 0.6174(3) 0.0623(19) Uani 1 1 d . A .
H22A H 0.1524 0.5826 0.6258 0.093 Uiso 1 1 calc R . .
H22B H 0.1488 0.4776 0.6557 0.093 Uiso 1 1 calc R . .
H22C H 0.1305 0.4953 0.5844 0.093 Uiso 1 1 calc R . .
C23 C 0.2140(2) 0.3835(4) 0.5859(3) 0.0487(15) Uani 1 1 d . A .
H23A H 0.2481 0.3688 0.5714 0.073 Uiso 1 1 calc R . .
H23B H 0.1885 0.3625 0.5543 0.073 Uiso 1 1 calc R . .
H23C H 0.2086 0.3498 0.6254 0.073 Uiso 1 1 calc R . .
C24 C 0.25665(19) 0.7394(4) 0.2399(2) 0.0297(12) Uani 1 1 d . . .
C25 C 0.2883(2) 0.6919(3) 0.1973(2) 0.0308(12) Uani 1 1 d . A .
H25 H 0.2721 0.6608 0.1625 0.037 Uiso 1 1 calc R . .
C26 C 0.2043(2) 0.7388(4) 0.2256(2) 0.0322(12) Uani 1 1 d . A .
H26 H 0.1939 0.7016 0.1902 0.039 Uiso 1 1 calc R . .
C27 C 0.16274(19) 0.5371(4) 0.3682(2) 0.0313(12) Uani 1 1 d . . .
C28 C 0.11053(19) 0.5585(4) 0.3725(2) 0.0314(12) Uani 1 1 d . A .
H28 H 0.0882 0.5379 0.3392 0.038 Uiso 1 1 calc R . .
C29 C 0.1795(2) 0.4870(4) 0.3154(2) 0.0320(12) Uani 1 1 d . A .
H29 H 0.1546 0.4740 0.2833 0.038 Uiso 1 1 calc R . .
C30 C 0.3636(2) 0.6301(4) 0.1584(2) 0.0359(13) Uani 1 1 d . . .
C31 C 0.4098(2) 0.6641(4) 0.1353(2) 0.0393(14) Uani 1 1 d . A .
C32 C 0.4363(2) 0.6091(5) 0.0922(3) 0.0459(15) Uani 1 1 d . . .
C33 C 0.4177(3) 0.5199(5) 0.0752(3) 0.0567(18) Uani 1 1 d . A .
H33 H 0.4359 0.4819 0.0466 0.068 Uiso 1 1 calc R . .
C34 C 0.3734(3) 0.4850(5) 0.0989(3) 0.0549(17) Uani 1 1 d . . .
H34 H 0.3614 0.4232 0.0867 0.066 Uiso 1 1 calc R A .
C35 C 0.3464(2) 0.5394(4) 0.1403(2) 0.0418(14) Uani 1 1 d . A .
H35 H 0.3158 0.5148 0.1565 0.050 Uiso 1 1 calc R . .
C36 C 0.4286(2) 0.7616(4) 0.1554(3) 0.0547(17) Uani 1 1 d . . .
H36A H 0.4643 0.7571 0.1697 0.082 Uiso 1 1 calc R A .
H36B H 0.4081 0.7853 0.1897 0.082 Uiso 1 1 calc R . .
H36C H 0.4256 0.8061 0.1199 0.082 Uiso 1 1 calc R . .
C37 C 0.4845(2) 0.6478(5) 0.0637(3) 0.066(2) Uani 1 1 d . A .
H37A H 0.4980 0.6000 0.0350 0.099 Uiso 1 1 calc R . .
H37B H 0.5099 0.6612 0.0972 0.099 Uiso 1 1 calc R . .
H37C H 0.4766 0.7071 0.0407 0.099 Uiso 1 1 calc R . .
C38 C 0.1173(2) 0.7630(4) 0.2339(2) 0.0335(13) Uani 1 1 d . A .
C39 C 0.1022(2) 0.6709(4) 0.2154(2) 0.0393(14) Uani 1 1 d . . .
H39 H 0.1264 0.6204 0.2169 0.047 Uiso 1 1 calc R A .
C40 C 0.0532(2) 0.6513(4) 0.1952(3) 0.0478(15) Uani 1 1 d . A .
H40 H 0.0441 0.5882 0.1822 0.057 Uiso 1 1 calc R . .
C41 C 0.0171(2) 0.7232(5) 0.1938(3) 0.0459(15) Uani 1 1 d . . .
H41 H -0.0166 0.7097 0.1790 0.055 Uiso 1 1 calc R A .
C42 C 0.0296(2) 0.8151(4) 0.2138(2) 0.0415(14) Uani 1 1 d . A .
C43 C 0.0800(2) 0.8354(4) 0.2346(2) 0.0333(13) Uani 1 1 d . . .
C44 C 0.0939(2) 0.9356(4) 0.2564(3) 0.0459(15) Uani 1 1 d . A .
H44A H 0.0834 0.9444 0.2996 0.069 Uiso 1 1 d R . .
H44B H 0.0765 0.9828 0.2293 0.069 Uiso 1 1 d R . .
H44C H 0.1307 0.9443 0.2544 0.069 Uiso 1 1 d R . .
C45 C -0.0104(2) 0.8922(5) 0.2126(3) 0.0606(18) Uani 1 1 d . . .
H45A H 0.0001 0.9449 0.1856 0.091 Uiso 1 1 calc R A .
H45B H -0.0148 0.9164 0.2552 0.091 Uiso 1 1 calc R . .
H45C H -0.0427 0.8656 0.1963 0.091 Uiso 1 1 calc R . .
C46 C 0.0391(2) 0.6314(4) 0.4152(2) 0.0353(13) Uani 1 1 d . A .
C47 C 0.0152(2) 0.6612(4) 0.3589(3) 0.0480(15) Uani 1 1 d . . .
H47 H 0.0336 0.6600 0.3214 0.058 Uiso 1 1 calc R A .
C48 C -0.0349(2) 0.6922(5) 0.3569(3) 0.0612(18) Uani 1 1 d . A .
H48 H -0.0507 0.7120 0.3184 0.073 Uiso 1 1 calc R . .
C49 C -0.0615(2) 0.6941(5) 0.4115(3) 0.0601(18) Uani 1 1 d . . .
H49 H -0.0960 0.7146 0.4101 0.072 Uiso 1 1 calc R A .
C50 C -0.0388(2) 0.6667(4) 0.4688(3) 0.0487(16) Uani 1 1 d . A .
C51 C 0.0119(2) 0.6356(4) 0.4712(2) 0.0397(14) Uani 1 1 d . . .
C52 C -0.0686(2) 0.6707(5) 0.5281(3) 0.068(2) Uani 1 1 d . . .
H52A H -0.0712 0.6060 0.5458 0.101 Uiso 1 1 calc R A .
H52B H -0.1028 0.6957 0.5185 0.101 Uiso 1 1 calc R . .
H52C H -0.0511 0.7129 0.5586 0.101 Uiso 1 1 calc R . .
C53 C 0.0377(2) 0.6078(4) 0.5321(2) 0.0479(15) Uani 1 1 d . A .
H53A H 0.0306 0.6561 0.5640 0.072 Uiso 1 1 calc R . .
H53B H 0.0745 0.6039 0.5267 0.072 Uiso 1 1 calc R . .
H53C H 0.0250 0.5452 0.5454 0.072 Uiso 1 1 calc R . .
C54 C 0.2352(2) 0.4173(4) 0.2466(2) 0.0338(13) Uani 1 1 d . A .
C55 C 0.2118(2) 0.4510(4) 0.1904(2) 0.0423(14) Uani 1 1 d . . .
H55 H 0.1872 0.5008 0.1919 0.051 Uiso 1 1 calc R A .
C56 C 0.2240(2) 0.4130(4) 0.1333(3) 0.0503(16) Uani 1 1 d . A .
H56 H 0.2073 0.4358 0.0961 0.060 Uiso 1 1 calc R . .
C57 C 0.2603(2) 0.3420(4) 0.1300(3) 0.0487(16) Uani 1 1 d . . .
H57 H 0.2687 0.3168 0.0903 0.058 Uiso 1 1 calc R A .
C58 C 0.2844(2) 0.3073(4) 0.1834(3) 0.0419(14) Uani 1 1 d . A .
C59 C 0.2721(2) 0.3440(4) 0.2421(2) 0.0350(13) Uani 1 1 d . . .
C60 C 0.3236(2) 0.2289(5) 0.1786(3) 0.0599(18) Uani 1 1 d . . .
H60A H 0.3117 0.1711 0.1997 0.090 Uiso 1 1 calc R A .
H60B H 0.3557 0.2501 0.1987 0.090 Uiso 1 1 calc R . .
H60C H 0.3290 0.2145 0.1344 0.090 Uiso 1 1 calc R . .
C61 C 0.2962(2) 0.3026(4) 0.3014(3) 0.0460(15) Uani 1 1 d . A .
H61A H 0.2874 0.2345 0.3044 0.069 Uiso 1 1 d R . .
H61B H 0.2832 0.3370 0.3375 0.069 Uiso 1 1 d R . .
H61C H 0.3332 0.3097 0.3008 0.069 Uiso 1 1 d R . .
C62A C 0.4482(4) 0.3737(6) 0.2625(4) 0.0880(17) Uiso 0.768(10) 1 d PD A 1
H62A H 0.4278 0.3890 0.2246 0.132 Uiso 0.768(10) 1 d PR A 1
H62B H 0.4323 0.3208 0.2848 0.132 Uiso 0.768(10) 1 d PR A 1
H62C H 0.4825 0.3548 0.2509 0.132 Uiso 0.768(10) 1 d PR A 1
C63A C 0.4513(3) 0.4594(4) 0.3046(3) 0.0880(17) Uiso 0.768(10) 1 d PGD A 1
C64A C 0.4569(3) 0.5497(5) 0.2780(2) 0.0880(17) Uiso 0.768(10) 1 d PGD A 1
H64A H 0.4602 0.5559 0.2341 0.106 Uiso 0.768(10) 1 calc PR A 1
C65A C 0.4576(3) 0.6310(4) 0.3158(3) 0.0880(17) Uiso 0.768(10) 1 d PG A 1
H65A H 0.4614 0.6927 0.2976 0.106 Uiso 0.768(10) 1 calc PR A 1
C66A C 0.4527(3) 0.6220(4) 0.3801(3) 0.0880(17) Uiso 0.768(10) 1 d PG A 1
H66A H 0.4532 0.6775 0.4059 0.106 Uiso 0.768(10) 1 calc PR A 1
C67A C 0.4472(3) 0.5317(5) 0.4067(2) 0.0880(17) Uiso 0.768(10) 1 d PG A 1
H67A H 0.4439 0.5255 0.4506 0.106 Uiso 0.768(10) 1 calc PR A 1
C68A C 0.4465(3) 0.4504(4) 0.3689(3) 0.0880(17) Uiso 0.768(10) 1 d PGD A 1
H68A H 0.4427 0.3887 0.3871 0.106 Uiso 0.768(10) 1 calc PR A 1
C62B C 0.4505(11) 0.6221(14) 0.4276(9) 0.067(5) Uiso 0.232(10) 1 d PD A 2
H62D H 0.4838 0.6429 0.4446 0.100 Uiso 0.232(10) 1 d PR A 2
H62E H 0.4316 0.5908 0.4606 0.100 Uiso 0.232(10) 1 d PR A 2
H62F H 0.4314 0.6781 0.4119 0.100 Uiso 0.232(10) 1 d PR A 2
C63B C 0.4547(9) 0.5481(11) 0.3774(6) 0.067(5) Uiso 0.232(10) 1 d PGD A 2
C64B C 0.4592(9) 0.5753(11) 0.3153(7) 0.067(5) Uiso 0.232(10) 1 d PGD A 2
H64B H 0.4653 0.6406 0.3051 0.080 Uiso 0.232(10) 1 calc PR A 2
C65B C 0.4550(9) 0.5070(14) 0.2680(6) 0.067(5) Uiso 0.232(10) 1 d PG A 2
H65B H 0.4581 0.5256 0.2255 0.080 Uiso 0.232(10) 1 calc PR A 2
C66B C 0.4461(9) 0.4115(12) 0.2829(7) 0.067(5) Uiso 0.232(10) 1 d PG A 2
H66B H 0.4432 0.3648 0.2506 0.080 Uiso 0.232(10) 1 calc PR A 2
C67B C 0.4416(9) 0.3842(10) 0.3450(8) 0.067(5) Uiso 0.232(10) 1 d PG A 2
H67B H 0.4355 0.3190 0.3552 0.080 Uiso 0.232(10) 1 calc PR A 2
C68B C 0.4458(9) 0.4526(11) 0.3923(6) 0.067(5) Uiso 0.232(10) 1 d PGD A 2
H68B H 0.4427 0.4340 0.4348 0.080 Uiso 0.232(10) 1 calc PR A 2
C69A C 0.0007(3) 0.9442(7) 0.4054(4) 0.0691(18) Uiso 0.655(9) 1 d PD A 1
H69A H 0.0091 0.9048 0.3692 0.104 Uiso 0.655(9) 1 d PR A 1
H69B H -0.0056 1.0104 0.3918 0.104 Uiso 0.655(9) 1 d PR A 1
H69C H -0.0298 0.9185 0.4245 0.104 Uiso 0.655(9) 1 d PR A 1
C70A C 0.0432(2) 0.9434(6) 0.4534(3) 0.0691(18) Uiso 0.655(9) 1 d PGD A 1
C71A C 0.0461(3) 0.8688(5) 0.4966(4) 0.0691(18) Uiso 0.655(9) 1 d PGD A 1
H71A H 0.0202 0.8213 0.4967 0.083 Uiso 0.655(9) 1 calc PR A 1
C72A C 0.0868(3) 0.8636(5) 0.5395(3) 0.0691(18) Uiso 0.655(9) 1 d PG A 1
H72A H 0.0888 0.8126 0.5690 0.083 Uiso 0.655(9) 1 calc PR A 1
C73A C 0.1247(2) 0.9331(5) 0.5394(3) 0.0691(18) Uiso 0.655(9) 1 d PG A 1
H73A H 0.1526 0.9296 0.5687 0.083 Uiso 0.655(9) 1 calc PR A 1
C74A C 0.1219(2) 1.0078(5) 0.4962(4) 0.0691(18) Uiso 0.655(9) 1 d PG A 1
H74A H 0.1478 1.0552 0.4961 0.083 Uiso 0.655(9) 1 calc PR A 1
C75A C 0.0811(3) 1.0129(5) 0.4532(3) 0.0691(18) Uiso 0.655(9) 1 d PGD A 1
H75A H 0.0791 1.0639 0.4237 0.083 Uiso 0.655(9) 1 calc PR A 1
C69B C 0.1298(6) 0.8359(10) 0.5670(7) 0.061(3) Uiso 0.345(9) 1 d PD A 2
H69D H 0.1464 0.7861 0.5425 0.092 Uiso 0.345(9) 1 d PR A 2
H69E H 0.1066 0.8059 0.5961 0.092 Uiso 0.345(9) 1 d PR A 2
H69F H 0.1557 0.8729 0.5907 0.092 Uiso 0.345(9) 1 d PR A 2
C70B C 0.0999(4) 0.9017(9) 0.5245(6) 0.061(3) Uiso 0.345(9) 1 d PGD A 2
C71B C 0.1235(4) 0.9826(8) 0.5009(6) 0.061(3) Uiso 0.345(9) 1 d PGD A 2
H71B H 0.1556 1.0026 0.5181 0.073 Uiso 0.345(9) 1 calc PR A 2
C72B C 0.1002(5) 1.0344(8) 0.4523(6) 0.061(3) Uiso 0.345(9) 1 d PG A 2
H72B H 0.1164 1.0897 0.4362 0.073 Uiso 0.345(9) 1 calc PR A 2
C73B C 0.0533(4) 1.0052(9) 0.4272(5) 0.061(3) Uiso 0.345(9) 1 d PG A 2
H73B H 0.0374 1.0406 0.3939 0.073 Uiso 0.345(9) 1 calc PR A 2
C74B C 0.0297(4) 0.9243(10) 0.4508(7) 0.061(3) Uiso 0.345(9) 1 d PG A 2
H74B H -0.0024 0.9044 0.4336 0.073 Uiso 0.345(9) 1 calc PR A 2
C75B C 0.0529(4) 0.8726(9) 0.4994(7) 0.061(3) Uiso 0.345(9) 1 d PGD A 2
H75B H 0.0368 0.8173 0.5155 0.073 Uiso 0.345(9) 1 calc PR A 2
C76 C 0.1496(3) 0.2101(6) 0.2756(4) 0.093(3) Uani 1 1 d . . .
H76A H 0.1726 0.2365 0.2448 0.140 Uiso 1 1 calc R . .
H76B H 0.1268 0.2608 0.2896 0.140 Uiso 1 1 calc R . .
H76C H 0.1295 0.1581 0.2564 0.140 Uiso 1 1 calc R . .
C77 C 0.1805(2) 0.1715(5) 0.3312(3) 0.0537(17) Uani 1 1 d . . .
C78 C 0.2031(3) 0.0826(5) 0.3297(3) 0.0616(19) Uani 1 1 d . . .
H78 H 0.1990 0.0439 0.2933 0.074 Uiso 1 1 calc R . .
C79 C 0.2320(3) 0.0486(5) 0.3806(4) 0.066(2) Uani 1 1 d . . .
H79 H 0.2480 -0.0124 0.3786 0.079 Uiso 1 1 calc R . .
C80 C 0.2372(3) 0.1030(6) 0.4335(4) 0.070(2) Uani 1 1 d . . .
H80 H 0.2567 0.0797 0.4685 0.083 Uiso 1 1 calc R . .
C81 C 0.2146(3) 0.1910(6) 0.4360(4) 0.070(2) Uani 1 1 d . . .
H81 H 0.2183 0.2287 0.4729 0.084 Uiso 1 1 calc R . .
C82 C 0.1866(3) 0.2252(5) 0.3860(4) 0.0622(19) Uani 1 1 d . . .
H82 H 0.1711 0.2866 0.3885 0.075 Uiso 1 1 calc R . .
C83 C 0.4112(4) 0.0173(7) 1.0900(4) 0.111(3) Uani 1 1 d . . .
H83A H 0.3838 -0.0189 1.1091 0.166 Uiso 1 1 calc R . .
H83B H 0.4316 0.0497 1.1229 0.166 Uiso 1 1 calc R . .
H83C H 0.4329 -0.0268 1.0671 0.166 Uiso 1 1 calc R . .
C84 C 0.3891(3) 0.0893(5) 1.0463(3) 0.0606(19) Uani 1 1 d . . .
C85 C 0.3452(3) 0.0688(5) 1.0103(3) 0.0598(18) Uani 1 1 d . . .
H85 H 0.3292 0.0081 1.0141 0.072 Uiso 1 1 calc R . .
C86 C 0.3252(3) 0.1343(6) 0.9701(3) 0.0663(19) Uani 1 1 d . . .
H86 H 0.2948 0.1191 0.9470 0.080 Uiso 1 1 calc R . .
C87 C 0.3468(3) 0.2202(5) 0.9618(3) 0.0649(19) Uani 1 1 d . . .
H87 H 0.3325 0.2644 0.9324 0.078 Uiso 1 1 calc R . .
C88 C 0.3897(3) 0.2433(5) 0.9961(3) 0.0585(18) Uani 1 1 d . . .
H88 H 0.4050 0.3043 0.9904 0.070 Uiso 1 1 calc R . .
C89 C 0.4115(3) 0.1805(5) 1.0388(3) 0.0636(19) Uani 1 1 d . . .
H89 H 0.4411 0.1982 1.0628 0.076 Uiso 1 1 calc R . .

loop_
_atom_site_aniso_label
_atom_site_aniso_U_11
_atom_site_aniso_U_22
_atom_site_aniso_U_33
_atom_site_aniso_U_23
_atom_site_aniso_U_13
_atom_site_aniso_U_12
Cs1 0.0349(2) 0.0434(2) 0.0452(2) 0.00275(17) -0.00063(16) 0.00198(17)
Cs2 0.0526(3) 0.0435(2) 0.0437(2) -0.00517(18) 0.01022(18) 0.00541(18)
O1 0.037(2) 0.030(2) 0.0237(17) -0.0002(15) -0.0028(15) -0.0069(16)
N1 0.033(3) 0.040(3) 0.026(2) -0.004(2) 0.000(2) 0.004(2)
N2 0.035(3) 0.036(3) 0.031(2) -0.001(2) 0.000(2) 0.004(2)
N3 0.034(3) 0.041(3) 0.034(2) -0.004(2) 0.003(2) -0.001(2)
N4 0.030(3) 0.037(3) 0.027(2) -0.004(2) -0.0015(19) 0.001(2)
C1 0.024(3) 0.028(3) 0.034(3) -0.004(2) -0.001(2) -0.002(2)
C2 0.029(3) 0.031(3) 0.026(3) -0.003(2) -0.003(2) -0.002(2)
C3 0.039(3) 0.030(3) 0.036(3) 0.000(3) 0.004(3) 0.003(3)
C4 0.038(3) 0.025(3) 0.039(3) -0.003(2) -0.004(3) 0.000(3)
C5 0.037(3) 0.037(3) 0.040(3) -0.011(3) -0.005(3) -0.006(3)
C6 0.036(3) 0.029(3) 0.028(3) -0.007(2) -0.004(2) -0.005(3)
C7 0.054(4) 0.037(3) 0.026(3) -0.001(2) -0.011(3) -0.013(3)
C8 0.033(3) 0.030(3) 0.027(3) -0.003(2) -0.003(2) 0.003(2)
C9 0.044(3) 0.040(3) 0.023(3) -0.007(2) -0.005(2) 0.005(3)
C10 0.041(3) 0.029(3) 0.025(3) -0.002(2) 0.000(2) 0.006(3)
C11 0.035(3) 0.035(3) 0.030(3) 0.000(2) 0.005(2) 0.000(2)
C12 0.030(3) 0.027(3) 0.028(3) -0.005(2) 0.001(2) 0.001(2)
C13 0.032(3) 0.028(3) 0.020(2) -0.002(2) 0.001(2) 0.006(2)
C14 0.045(4) 0.039(3) 0.042(3) -0.011(3) -0.001(3) -0.009(3)
C15 0.047(4) 0.062(5) 0.091(5) -0.002(4) -0.001(4) -0.010(4)
C16 0.060(4) 0.046(4) 0.086(5) -0.016(4) 0.015(4) -0.017(3)
C17 0.061(4) 0.060(4) 0.061(4) 0.003(4) 0.005(3) -0.022(4)
C18 0.059(4) 0.080(5) 0.053(4) 0.023(4) -0.032(3) -0.032(4)
C19 0.119(6) 0.048(4) 0.027(3) -0.015(3) 0.011(3) -0.026(4)
C20 0.047(4) 0.040(3) 0.027(3) 0.005(3) 0.002(3) 0.005(3)
C21 0.084(5) 0.051(4) 0.027(3) 0.009(3) -0.002(3) -0.001(3)
C22 0.073(5) 0.070(5) 0.045(4) 0.018(3) 0.024(3) 0.011(4)
C23 0.060(4) 0.049(4) 0.037(3) 0.009(3) 0.002(3) -0.004(3)
C24 0.035(3) 0.030(3) 0.024(3) 0.001(2) 0.002(2) -0.002(2)
C25 0.041(3) 0.031(3) 0.020(2) 0.001(2) -0.002(2) 0.001(3)
C26 0.037(3) 0.036(3) 0.024(3) 0.000(2) -0.004(2) -0.002(3)
C27 0.033(3) 0.034(3) 0.027(3) -0.001(2) 0.002(2) -0.005(2)
C28 0.031(3) 0.035(3) 0.028(3) -0.003(2) -0.006(2) -0.006(3)
C29 0.039(3) 0.033(3) 0.024(3) 0.000(2) -0.005(2) -0.005(3)
C30 0.038(3) 0.046(4) 0.024(3) 0.003(3) -0.006(2) 0.005(3)
C31 0.037(3) 0.044(4) 0.036(3) 0.011(3) -0.002(3) 0.006(3)
C32 0.042(4) 0.057(4) 0.039(3) 0.013(3) 0.007(3) 0.016(3)
C33 0.063(5) 0.062(5) 0.046(4) -0.003(3) 0.019(3) 0.018(4)
C34 0.068(5) 0.044(4) 0.053(4) -0.012(3) 0.006(4) 0.010(3)
C35 0.042(3) 0.046(4) 0.038(3) -0.001(3) 0.006(3) 0.004(3)
C36 0.046(4) 0.058(4) 0.060(4) 0.000(3) 0.009(3) -0.004(3)
C37 0.056(4) 0.084(5) 0.060(4) 0.016(4) 0.025(3) 0.015(4)
C38 0.030(3) 0.043(3) 0.028(3) 0.001(2) 0.000(2) -0.001(3)
C39 0.038(3) 0.038(4) 0.041(3) -0.004(3) 0.000(3) 0.008(3)
C40 0.045(4) 0.048(4) 0.049(4) -0.002(3) -0.011(3) -0.006(3)
C41 0.033(3) 0.061(4) 0.043(3) 0.006(3) -0.010(3) -0.002(3)
C42 0.037(3) 0.053(4) 0.035(3) 0.013(3) 0.003(3) 0.010(3)
C43 0.036(3) 0.037(3) 0.028(3) 0.006(2) 0.004(2) 0.004(3)
C44 0.047(4) 0.041(4) 0.051(3) 0.001(3) 0.015(3) 0.004(3)
C45 0.044(4) 0.068(5) 0.070(4) 0.007(4) 0.000(3) 0.016(3)
C46 0.032(3) 0.033(3) 0.041(3) -0.008(3) 0.001(3) 0.000(3)
C47 0.037(4) 0.063(4) 0.044(3) -0.003(3) 0.006(3) 0.007(3)
C48 0.047(4) 0.088(5) 0.048(4) -0.001(4) -0.002(3) 0.006(4)
C49 0.032(4) 0.079(5) 0.070(5) -0.004(4) 0.003(3) 0.003(3)
C50 0.043(4) 0.044(4) 0.060(4) -0.006(3) 0.018(3) -0.006(3)
C51 0.043(4) 0.037(3) 0.040(3) -0.003(3) 0.011(3) -0.004(3)
C52 0.050(4) 0.077(5) 0.078(5) -0.011(4) 0.030(4) 0.002(4)
C53 0.058(4) 0.046(4) 0.040(3) 0.004(3) 0.008(3) 0.001(3)
C54 0.037(3) 0.029(3) 0.035(3) -0.005(2) -0.001(3) -0.002(3)
C55 0.054(4) 0.043(3) 0.029(3) -0.006(3) -0.006(3) 0.007(3)
C56 0.068(4) 0.053(4) 0.029(3) -0.002(3) -0.007(3) 0.005(3)
C57 0.068(4) 0.042(4) 0.036(3) -0.012(3) 0.006(3) -0.006(3)
C58 0.050(4) 0.035(3) 0.041(3) -0.011(3) 0.004(3) 0.000(3)
C59 0.036(3) 0.034(3) 0.036(3) -0.002(3) 0.001(3) -0.003(3)
C60 0.064(4) 0.059(4) 0.056(4) -0.017(3) 0.003(3) 0.013(4)
C61 0.046(4) 0.043(4) 0.050(3) 0.008(3) -0.002(3) 0.005(3)
C76 0.078(6) 0.095(6) 0.106(7) 0.013(5) -0.012(5) -0.010(5)
C77 0.039(4) 0.055(4) 0.067(4) -0.004(4) 0.003(3) -0.014(3)
C78 0.055(4) 0.065(5) 0.066(5) -0.023(4) 0.016(4) -0.013(4)
C79 0.050(4) 0.052(4) 0.096(6) -0.001(4) 0.020(4) -0.001(4)
C80 0.056(5) 0.086(6) 0.067(5) 0.002(5) 0.007(4) -0.015(4)
C81 0.072(5) 0.080(6) 0.059(5) -0.024(4) 0.022(4) -0.024(5)
C82 0.053(4) 0.050(4) 0.085(5) -0.016(4) 0.026(4) -0.008(3)
C83 0.120(8) 0.131(8) 0.081(6) 0.043(6) 0.000(5) 0.016(6)
C84 0.058(5) 0.061(5) 0.064(4) 0.024(4) 0.020(4) 0.018(4)
C85 0.056(5) 0.050(4) 0.075(5) -0.006(4) 0.025(4) -0.013(4)
C86 0.060(5) 0.083(6) 0.056(4) 0.005(4) 0.009(4) -0.002(4)
C87 0.063(5) 0.065(5) 0.067(5) 0.012(4) 0.012(4) 0.002(4)
C88 0.073(5) 0.046(4) 0.057(4) 0.000(3) 0.005(4) -0.007(4)
C89 0.053(4) 0.075(5) 0.064(4) 0.005(4) 0.002(4) -0.005(4)

loop_
_atom_type_symbol
_atom_type_description
_atom_type_scat_dispersion_real
_atom_type_scat_dispersion_imag
_atom_type_scat_source
C C 0.0033 0.0016 'International Tables Vol C Tables 4.2.6.8 and 6.1.1.4'
H H 0.0000 0.0000 'International Tables Vol C Tables 4.2.6.8 and 6.1.1.4'
N N 0.0061 0.0033 'International Tables Vol C Tables 4.2.6.8 and 6.1.1.4'
Cs Cs -0.3680 2.1192 'International Tables Vol C Tables 4.2.6.8 and 6.1.1.4'
O O 0.0106 0.0060 'International Tables Vol C Tables 4.2.6.8 and 6.1.1.4'

loop_
_geom_angle_atom_site_label_1
_geom_angle_atom_site_label_2
_geom_angle_atom_site_label_3
_geom_angle
_geom_angle_site_symmetry_1
_geom_angle_site_symmetry_3
_geom_angle_publ_flag
N4 Cs1 N1 107.16(11) . . ?
N4 Cs1 O1 66.86(10) . . ?
N1 Cs1 O1 88.96(9) . . ?
N4 Cs1 C1 90.72(11) . . ?
N1 Cs1 C1 74.57(11) . . ?
O1 Cs1 C1 24.86(10) . . ?
N4 Cs1 C25 86.33(12) . . ?
N1 Cs1 C25 22.89(11) . . ?
O1 Cs1 C25 71.66(10) . . ?
C1 Cs1 C25 64.56(12) . . ?
N4 Cs1 C54 24.48(11) . . ?
N1 Cs1 C54 92.90(11) . . ?
O1 Cs1 C54 85.68(10) . . ?
C1 Cs1 C54 106.35(12) . . ?
C25 Cs1 C54 76.99(12) . . ?
N4 Cs1 C64B 157.6(3) . . ?
N1 Cs1 C64B 79.1(2) . . ?
O1 Cs1 C64B 135.5(3) . . ?
C1 Cs1 C64B 111.7(3) . . ?
C25 Cs1 C64B 102.0(3) . . ?
C54 Cs1 C64B 137.1(3) . . ?
N4 Cs1 C2 95.37(11) . . ?
N1 Cs1 C2 51.24(11) . . ?
O1 Cs1 C2 41.03(9) . . ?
C1 Cs1 C2 23.47(11) . . ?
C25 Cs1 C2 42.34(11) . . ?
C54 Cs1 C2 102.13(12) . . ?
C64B Cs1 C2 104.8(3) . . ?
N4 Cs1 C63A 130.69(12) . . ?
N1 Cs1 C63A 92.32(13) . . ?
O1 Cs1 C63A 160.56(11) . . ?
C1 Cs1 C63A 138.51(12) . . ?
C25 Cs1 C63A 113.65(13) . . ?
C54 Cs1 C63A 113.61(12) . . ?
C64B Cs1 C63A 27.0(2) . . ?
C2 Cs1 C63A 130.34(13) . . ?
N4 Cs1 C63B 149.1(3) . . ?
N1 Cs1 C63B 100.4(3) . . ?
O1 Cs1 C63B 128.2(2) . . ?
C1 Cs1 C63B 110.2(2) . . ?
C25 Cs1 C63B 122.8(3) . . ?
C54 Cs1 C63B 143.3(3) . . ?
C64B Cs1 C63B 22.80(13) . . ?
C2 Cs1 C63B 113.0(3) . . ?
C63A Cs1 C63B 32.6(2) . . ?
N4 Cs1 C64A 146.51(13) . . ?
N1 Cs1 C64A 72.36(12) . . ?
O1 Cs1 C64A 144.88(12) . . ?
C1 Cs1 C64A 120.04(13) . . ?
C25 Cs1 C64A 94.94(13) . . ?
C54 Cs1 C64A 123.75(13) . . ?
C64B Cs1 C64A 14.2(3) . . ?
C2 Cs1 C64A 108.01(13) . . ?
C63A Cs1 C64A 22.6 . . ?
C63B Cs1 C64A 34.9(2) . . ?
N4 Cs1 C68A 128.48(12) . . ?
N1 Cs1 C68A 111.84(12) . . ?
O1 Cs1 C68A 143.37(12) . . ?
C1 Cs1 C68A 130.99(13) . . ?
C25 Cs1 C68A 134.37(13) . . ?
C54 Cs1 C68A 121.16(13) . . ?
C64B Cs1 C68A 34.8(2) . . ?
C2 Cs1 C68A 135.37(12) . . ?
C63A Cs1 C68A 22.5 . . ?
C63B Cs1 C68A 22.5(2) . . ?
C64A Cs1 C68A 39.49(6) . . ?
N4 Cs1 H61B 43.8 . . ?
N1 Cs1 H61B 133.5 . . ?
O1 Cs1 H61B 102.9 . . ?
C1 Cs1 H61B 127.5 . . ?
C25 Cs1 H61B 121.6 . . ?
C54 Cs1 H61B 44.8 . . ?
C64B Cs1 H61B 116.4 . . ?
C2 Cs1 H61B 138.7 . . ?
C63A Cs1 H61B 90.2 . . ?
C63B Cs1 H61B 106.1 . . ?
C64A Cs1 H61B 111.6 . . ?
C68A Cs1 H61B 84.7 . . ?
N4 Cs1 H61C 65.9 . . ?
N1 Cs1 H61C 119.6 . . ?
O1 Cs1 H61C 130.1 . . ?
C1 Cs1 H61C 154.9 . . ?
C25 Cs1 H61C 119.7 . . ?
C54 Cs1 H61C 55.4 . . ?
C64B Cs1 H61C 92.1 . . ?
C2 Cs1 H61C 157.1 . . ?
C63A Cs1 H61C 65.1 . . ?
C63B Cs1 H61C 88.6 . . ?
C64A Cs1 H61C 84.9 . . ?
C68A Cs1 H61C 66.1 . . ?
H61B Cs1 H61C 27.6 . . ?
N2 Cs2 N3 103.79(11) . . ?
N2 Cs2 O1 62.54(10) . . ?
N3 Cs2 O1 85.70(10) . . ?
N2 Cs2 C70B 159.32(18) . . ?
N3 Cs2 C70B 93.99(18) . . ?
O1 Cs2 C70B 130.44(17) . . ?
N2 Cs2 C13 85.57(11) . . ?
N3 Cs2 C13 70.94(12) . . ?
O1 Cs2 C13 24.41(9) . . ?
C70B Cs2 C13 110.55(17) . . ?
N2 Cs2 C38 24.32(11) . . ?
N3 Cs2 C38 90.45(12) . . ?
O1 Cs2 C38 80.96(10) . . ?
C70B Cs2 C38 148.50(18) . . ?
C13 Cs2 C38 100.37(12) . . ?
N2 Cs2 C75B 149.69(19) . . ?
N3 Cs2 C75B 81.22(18) . . ?
O1 Cs2 C75B 147.49(18) . . ?
C70B Cs2 C75B 23.55(11) . . ?
C13 Cs2 C75B 123.60(19) . . ?
C38 Cs2 C75B 128.5(2) . . ?
N2 Cs2 C28 82.82(11) . . ?
N3 Cs2 C28 22.13(10) . . ?
O1 Cs2 C28 69.42(10) . . ?
C70B Cs2 C28 115.86(18) . . ?
C13 Cs2 C28 61.73(12) . . ?
C38 Cs2 C28 73.55(12) . . ?
C75B Cs2 C28 102.91(19) . . ?
N2 Cs2 C71B 137.60(19) . . ?
N3 Cs2 C71B 117.24(19) . . ?
O1 Cs2 C71B 127.77(17) . . ?
C70B Cs2 C71B 23.25(9) . . ?
C13 Cs2 C71B 116.59(18) . . ?
C38 Cs2 C71B 138.91(19) . . ?
C75B Cs2 C71B 40.65(14) . . ?
C28 Cs2 C71B 139.08(19) . . ?
N2 Cs2 C70A 128.32(12) . . ?
N3 Cs2 C70A 97.48(13) . . ?
O1 Cs2 C70A 166.79(10) . . ?
C70B Cs2 C70A 36.77(18) . . ?
C13 Cs2 C70A 146.11(12) . . ?
C38 Cs2 C70A 111.73(13) . . ?
C75B Cs2 C70A 23.4(2) . . ?
C28 Cs2 C70A 116.67(13) . . ?
C71B Cs2 C70A 39.73(18) . . ?
N2 Cs2 C71A 147.49(13) . . ?
N3 Cs2 C71A 79.58(12) . . ?
O1 Cs2 C71A 149.12(12) . . ?
C70B Cs2 C71A 26.6(2) . . ?
C13 Cs2 C71A 124.94(13) . . ?
C38 Cs2 C71A 125.77(13) . . ?
C75B Cs2 C71A 3.0(2) . . ?
C28 Cs2 C71A 101.06(13) . . ?
C71B Cs2 C71A 43.3(2) . . ?
C70A Cs2 C71A 22.91(6) . . ?
N2 Cs2 C46 107.48(11) . . ?
N3 Cs2 C46 22.95(11) . . ?
O1 Cs2 C46 107.59(10) . . ?
C70B Cs2 C46 84.96(19) . . ?
C13 Cs2 C46 93.88(12) . . ?
C38 Cs2 C46 87.21(12) . . ?
C75B Cs2 C46 66.26(19) . . ?
C28 Cs2 C46 39.05(11) . . ?
C71B Cs2 C46 106.49(19) . . ?
C70A Cs2 C46 77.62(13) . . ?
C71A Cs2 C46 63.92(12) . . ?
N2 Cs2 H44A 65.3 . . ?
N3 Cs2 H44A 121.0 . . ?
O1 Cs2 H44A 125.7 . . ?
C70B Cs2 H44A 96.5 . . ?
C13 Cs2 H44A 150.1 . . ?
C38 Cs2 H44A 55.3 . . ?
C75B Cs2 H44A 86.3 . . ?
C28 Cs2 H44A 117.9 . . ?
C71B Cs2 H44A 83.8 . . ?
C70A Cs2 H44A 63.3 . . ?
C71A Cs2 H44A 85.0 . . ?
C46 Cs2 H44A 101.2 . . ?
N2 Cs2 H69D 159.6 . . ?
N3 Cs2 H69D 76.3 . . ?
O1 Cs2 H69D 97.4 . . ?
C70B Cs2 H69D 36.0 . . ?
C13 Cs2 H69D 75.1 . . ?
C38 Cs2 H69D 166.7 . . ?
C75B Cs2 H69D 50.6 . . ?
C28 Cs2 H69D 93.5 . . ?
C71B Cs2 H69D 51.4 . . ?
C70A Cs2 H69D 71.1 . . ?
C71A Cs2 H69D 52.9 . . ?
C46 Cs2 H69D 80.7 . . ?
H44A Cs2 H69D 132.5 . . ?
C13 O1 C1 119.2(4) . . ?
C13 O1 Cs2 87.9(2) . . ?
C1 O1 Cs2 102.2(3) . . ?
C13 O1 Cs1 95.5(2) . . ?
C1 O1 Cs1 82.8(2) . . ?
Cs2 O1 Cs1 171.74(11) . . ?
C25 N1 C30 118.3(4) . . ?
C25 N1 Cs1 88.4(3) . . ?
C30 N1 Cs1 104.4(3) . . ?
C26 N2 C38 117.2(4) . . ?
C26 N2 Cs2 134.6(3) . . ?
C38 N2 Cs2 92.8(3) . . ?
C28 N3 C46 119.6(4) . . ?
C28 N3 Cs2 96.4(3) . . ?
C46 N3 Cs2 98.9(3) . . ?
C29 N4 C54 117.9(4) . . ?
C29 N4 Cs1 132.2(3) . . ?
C54 N4 Cs1 93.8(3) . . ?
C6 C1 O1 122.3(4) . . ?
C6 C1 C2 122.4(4) . . ?
O1 C1 C2 115.2(4) . . ?
C6 C1 Cs1 106.8(3) . . ?
O1 C1 Cs1 72.4(2) . . ?
C2 C1 Cs1 86.8(3) . . ?
C6 C1 Cs2 105.6(3) . . ?
O1 C1 Cs2 56.1(2) . . ?
C2 C1 Cs2 108.1(3) . . ?
Cs1 C1 Cs2 128.06(14) . . ?
C3 C2 C1 117.2(4) . . ?
C3 C2 C24 119.3(4) . . ?
C1 C2 C24 123.1(4) . . ?
C3 C2 Cs1 115.7(3) . . ?
C1 C2 Cs1 69.7(3) . . ?
C24 C2 Cs1 80.8(3) . . ?
C2 C3 C4 123.2(5) . . ?
C2 C3 H3 118.4 . . ?
C4 C3 H3 118.4 . . ?
C5 C4 C3 116.4(5) . . ?
C5 C4 C14 119.3(5) . . ?
C3 C4 C14 124.3(5) . . ?
C6 C5 C4 123.2(5) . . ?
C6 C5 H5 118.4 . . ?
C4 C5 H5 118.4 . . ?
C5 C6 C1 117.6(5) . . ?
C5 C6 C7 120.1(4) . . ?
C1 C6 C7 122.3(4) . . ?
C8 C7 C6 110.5(4) . . ?
C8 C7 C18 109.7(4) . . ?
C6 C7 C18 109.3(5) . . ?
C8 C7 C19 109.4(5) . . ?
C6 C7 C19 108.7(4) . . ?
C18 C7 C19 109.3(5) . . ?
C13 C8 C9 117.5(5) . . ?
C13 C8 C7 122.8(4) . . ?
C9 C8 C7 119.7(4) . . ?
C10 C9 C8 123.1(5) . . ?
C10 C9 H9 118.5 . . ?
C8 C9 H9 118.5 . . ?
C9 C10 C11 116.8(4) . . ?
C9 C10 C20 123.1(4) . . ?
C11 C10 C20 120.1(5) . . ?
C10 C11 C12 123.3(5) . . ?
C10 C11 H11 118.4 . . ?
C12 C11 H11 118.4 . . ?
C11 C12 C13 117.1(4) . . ?
C11 C12 C27 119.1(4) . . ?
C13 C12 C27 123.3(4) . . ?
C11 C12 Cs2 120.5(3) . . ?
C13 C12 Cs2 65.9(3) . . ?
C27 C12 Cs2 80.5(3) . . ?
C8 C13 C12 122.1(4) . . ?
C8 C13 O1 122.0(4) . . ?
C12 C13 O1 115.8(4) . . ?
C8 C13 Cs2 106.4(3) . . ?
C12 C13 Cs2 92.0(3) . . ?
O1 C13 Cs2 67.7(2) . . ?
C8 C13 Cs1 105.9(3) . . ?
C12 C13 Cs1 103.1(3) . . ?
O1 C13 Cs1 61.7(2) . . ?
Cs2 C13 Cs1 128.82(13) . . ?
C16 C14 C15 109.2(5) . . ?
C16 C14 C4 110.0(5) . . ?
C15 C14 C4 109.5(5) . . ?
C16 C14 C17 109.2(5) . . ?
C15 C14 C17 106.6(5) . . ?
C4 C14 C17 112.2(4) . . ?
C14 C15 H15A 109.5 . . ?
C14 C15 H15B 109.5 . . ?
H15A C15 H15B 109.5 . . ?
C14 C15 H15C 109.5 . . ?
H15A C15 H15C 109.5 . . ?
H15B C15 H15C 109.5 . . ?
C14 C16 H16A 109.5 . . ?
C14 C16 H16B 109.5 . . ?
H16A C16 H16B 109.5 . . ?
C14 C16 H16C 109.5 . . ?
H16A C16 H16C 109.5 . . ?
H16B C16 H16C 109.5 . . ?
C14 C17 H17A 109.5 . . ?
C14 C17 H17B 109.5 . . ?
H17A C17 H17B 109.5 . . ?
C14 C17 H17C 109.5 . . ?
H17A C17 H17C 109.5 . . ?
H17B C17 H17C 109.5 . . ?
C7 C18 H18A 109.5 . . ?
C7 C18 H18B 109.5 . . ?
H18A C18 H18B 109.5 . . ?
C7 C18 H18C 109.5 . . ?
H18A C18 H18C 109.5 . . ?
H18B C18 H18C 109.5 . . ?
C7 C19 H19A 109.5 . . ?
C7 C19 H19B 109.5 . . ?
H19A C19 H19B 109.5 . . ?
C7 C19 H19C 109.5 . . ?
H19A C19 H19C 109.5 . . ?
H19B C19 H19C 109.5 . . ?
C23 C20 C22 109.0(5) . . ?
C23 C20 C21 107.8(5) . . ?
C22 C20 C21 109.6(5) . . ?
C23 C20 C10 110.2(4) . . ?
C22 C20 C10 108.5(4) . . ?
C21 C20 C10 111.7(4) . . ?
C20 C21 H21A 109.5 . . ?
C20 C21 H21B 109.5 . . ?
H21A C21 H21B 109.5 . . ?
C20 C21 H21C 109.5 . . ?
H21A C21 H21C 109.5 . . ?
H21B C21 H21C 109.5 . . ?
C20 C22 H22A 109.5 . . ?
C20 C22 H22B 109.5 . . ?
H22A C22 H22B 109.5 . . ?
C20 C22 H22C 109.5 . . ?
H22A C22 H22C 109.5 . . ?
H22B C22 H22C 109.5 . . ?
C20 C23 H23A 109.5 . . ?
C20 C23 H23B 109.5 . . ?
H23A C23 H23B 109.5 . . ?
C20 C23 H23C 109.5 . . ?
H23A C23 H23C 109.5 . . ?
H23B C23 H23C 109.5 . . ?
C26 C24 C25 116.9(4) . . ?
C26 C24 C2 124.6(4) . . ?
C25 C24 C2 118.5(4) . . ?
C26 C24 Cs1 126.0(3) . . ?
C25 C24 Cs1 70.0(3) . . ?
C2 C24 Cs1 75.2(3) . . ?
N1 C25 C24 125.6(5) . . ?
N1 C25 Cs1 68.7(3) . . ?
C24 C25 Cs1 86.8(3) . . ?
N1 C25 H25 117.2 . . ?
C24 C25 H25 117.2 . . ?
Cs1 C25 H25 117.3 . . ?
N2 C26 C24 128.8(5) . . ?
N2 C26 H26 115.6 . . ?
C24 C26 H26 115.6 . . ?
C29 C27 C28 119.1(4) . . ?
C29 C27 C12 122.9(4) . . ?
C28 C27 C12 117.8(4) . . ?
C29 C27 Cs2 130.1(3) . . ?
C28 C27 Cs2 67.2(3) . . ?
C12 C27 Cs2 76.4(3) . . ?
N3 C28 C27 124.6(4) . . ?
N3 C28 Cs2 61.5(3) . . ?
C27 C28 Cs2 90.7(3) . . ?
N3 C28 H28 117.7 . . ?
C27 C28 H28 117.7 . . ?
Cs2 C28 H28 120.0 . . ?
N4 C29 C27 127.0(5) . . ?
N4 C29 H29 116.5 . . ?
C27 C29 H29 116.5 . . ?
C35 C30 N1 122.6(5) . . ?
C35 C30 C31 118.9(5) . . ?
N1 C30 C31 118.4(5) . . ?
C35 C30 Cs1 84.5(3) . . ?
N1 C30 Cs1 54.3(2) . . ?
C31 C30 Cs1 131.8(3) . . ?
C32 C31 C30 120.0(5) . . ?
C32 C31 C36 121.1(5) . . ?
C30 C31 C36 118.8(5) . . ?
C33 C32 C31 119.1(5) . . ?
C33 C32 C37 120.4(6) . . ?
C31 C32 C37 120.5(6) . . ?
C34 C33 C32 121.3(6) . . ?
C34 C33 H33 119.3 . . ?
C32 C33 H33 119.3 . . ?
C33 C34 C35 120.2(6) . . ?
C33 C34 H34 119.9 . . ?
C35 C34 H34 119.9 . . ?
C34 C35 C30 120.5(6) . . ?
C34 C35 Cs1 138.2(4) . . ?
C30 C35 Cs1 74.5(3) . . ?
C34 C35 H35 119.8 . . ?
C30 C35 H35 119.8 . . ?
Cs1 C35 H35 61.2 . . ?
C31 C36 H36A 109.5 . . ?
C31 C36 H36B 109.5 . . ?
H36A C36 H36B 109.5 . . ?
C31 C36 H36C 109.5 . . ?
H36A C36 H36C 109.5 . . ?
H36B C36 H36C 109.5 . . ?
C32 C37 H37A 109.5 . . ?
C32 C37 H37B 109.5 . . ?
H37A C37 H37B 109.5 . . ?
C32 C37 H37C 109.5 . . ?
H37A C37 H37C 109.5 . . ?
H37B C37 H37C 109.5 . . ?
C39 C38 N2 121.7(5) . . ?
C39 C38 C43 117.9(5) . . ?
N2 C38 C43 120.3(5) . . ?
C39 C38 Cs2 116.8(3) . . ?
N2 C38 Cs2 62.9(2) . . ?
C43 C38 Cs2 88.3(3) . . ?
C40 C39 C38 121.9(5) . . ?
C40 C39 H39 119.1 . . ?
C38 C39 H39 119.1 . . ?
C39 C40 C41 120.0(6) . . ?
C39 C40 H40 120.0 . . ?
C41 C40 H40 120.0 . . ?
C40 C41 C42 120.5(5) . . ?
C40 C41 H41 119.7 . . ?
C42 C41 H41 119.7 . . ?
C41 C42 C43 119.5(5) . . ?
C41 C42 C45 119.7(5) . . ?
C43 C42 C45 120.8(5) . . ?
C38 C43 C42 120.1(5) . . ?
C38 C43 C44 120.2(5) . . ?
C42 C43 C44 119.7(5) . . ?
C38 C43 Cs2 69.1(3) . . ?
C42 C43 Cs2 128.2(3) . . ?
C44 C43 Cs2 75.8(3) . . ?
C43 C44 Cs2 80.2(3) . . ?
C43 C44 H44A 109.5 . . ?
Cs2 C44 H44A 53.6 . . ?
C43 C44 H44B 109.6 . . ?
Cs2 C44 H44B 163.1 . . ?
H44A C44 H44B 109.5 . . ?
C43 C44 H44C 109.3 . . ?
Cs2 C44 H44C 78.8 . . ?
H44A C44 H44C 109.5 . . ?
H44B C44 H44C 109.5 . . ?
C42 C45 H45A 109.5 . . ?
C42 C45 H45B 109.5 . . ?
H45A C45 H45B 109.5 . . ?
C42 C45 H45C 109.5 . . ?
H45A C45 H45C 109.5 . . ?
H45B C45 H45C 109.5 . . ?
C47 C46 N3 122.1(5) . . ?
C47 C46 C51 119.2(5) . . ?
N3 C46 C51 118.4(5) . . ?
C47 C46 Cs2 89.2(3) . . ?
N3 C46 Cs2 58.1(3) . . ?
C51 C46 Cs2 119.3(3) . . ?
C48 C47 C46 121.1(5) . . ?
C48 C47 Cs2 130.3(4) . . ?
C46 C47 Cs2 69.2(3) . . ?
C48 C47 H47 119.5 . . ?
C46 C47 H47 119.5 . . ?
Cs2 C47 H47 72.8 . . ?
C49 C48 C47 119.3(6) . . ?
C49 C48 H48 120.3 . . ?
C47 C48 H48 120.3 . . ?
C48 C49 C50 121.4(6) . . ?
C48 C49 H49 119.3 . . ?
C50 C49 H49 119.3 . . ?
C49 C50 C51 119.6(5) . . ?
C49 C50 C52 120.4(6) . . ?
C51 C50 C52 120.0(6) . . ?
C50 C51 C46 119.3(5) . . ?
C50 C51 C53 121.0(5) . . ?
C46 C51 C53 119.7(5) . . ?
C50 C52 H52A 109.5 . . ?
C50 C52 H52B 109.5 . . ?
H52A C52 H52B 109.5 . . ?
C50 C52 H52C 109.5 . . ?
H52A C52 H52C 109.5 . . ?
H52B C52 H52C 109.5 . . ?
C51 C53 H53A 109.5 . . ?
C51 C53 H53B 109.5 . . ?
H53A C53 H53B 109.5 . . ?
C51 C53 H53C 109.5 . . ?
H53A C53 H53C 109.5 . . ?
H53B C53 H53C 109.5 . . ?
C55 C54 N4 123.0(5) . . ?
C55 C54 C59 117.5(5) . . ?
N4 C54 C59 119.4(4) . . ?
C55 C54 Cs1 119.1(3) . . ?
N4 C54 Cs1 61.7(2) . . ?
C59 C54 Cs1 87.3(3) . . ?
C56 C55 C54 121.2(5) . . ?
C56 C55 H55 119.4 . . ?
C54 C55 H55 119.4 . . ?
C55 C56 C57 120.3(5) . . ?
C55 C56 H56 119.8 . . ?
C57 C56 H56 119.8 . . ?
C58 C57 C56 120.7(5) . . ?
C58 C57 H57 119.6 . . ?
C56 C57 H57 119.6 . . ?
C57 C58 C59 120.0(5) . . ?
C57 C58 C60 119.8(5) . . ?
C59 C58 C60 120.2(5) . . ?
C58 C59 C54 120.2(5) . . ?
C58 C59 C61 120.5(5) . . ?
C54 C59 C61 119.2(5) . . ?
C58 C59 Cs1 126.7(3) . . ?
C54 C59 Cs1 69.7(3) . . ?
C61 C59 Cs1 77.0(3) . . ?
C58 C60 H60A 109.5 . . ?
C58 C60 H60B 109.5 . . ?
H60A C60 H60B 109.5 . . ?
C58 C60 H60C 109.5 . . ?
H60A C60 H60C 109.5 . . ?
H60B C60 H60C 109.5 . . ?
C59 C61 Cs1 78.8(3) . . ?
C59 C61 H61A 109.4 . . ?
Cs1 C61 H61A 170.2 . . ?
C59 C61 H61B 109.1 . . ?
Cs1 C61 H61B 61.8 . . ?
H61A C61 H61B 109.5 . . ?
C59 C61 H61C 109.9 . . ?
Cs1 C61 H61C 71.4 . . ?
H61A C61 H61C 109.5 . . ?
H61B C61 H61C 109.5 . . ?
C63A C62A H62A 109.9 . . ?
C63A C62A H62B 108.9 . . ?
H62A C62A H62B 109.5 . . ?
C63A C62A H62C 109.5 . . ?
H62A C62A H62C 109.5 . . ?
H62B C62A H62C 109.5 . . ?
C64A C63A C68A 120.0 . . ?
C64A C63A C62A 118.8(4) . . ?
C68A C63A C62A 121.1(4) . . ?
C64A C63A Cs1 79.2(3) . . ?
C68A C63A Cs1 80.3(3) . . ?
C62A C63A Cs1 108.3(5) . . ?
C65A C64A C63A 120.0 . . ?
C65A C64A Cs1 80.8(2) . . ?
C63A C64A Cs1 78.2(3) . . ?
C65A C64A H64A 120.0 . . ?
C63A C64A H64A 120.0 . . ?
Cs1 C64A H64A 111.3 . . ?
C66A C65A C64A 120.0 . . ?
C66A C65A Cs1 80.5(3) . . ?
C64A C65A Cs1 76.8(2) . . ?
C66A C65A H65A 120.0 . . ?
C64A C65A H65A 120.0 . . ?
Cs1 C65A H65A 113.2 . . ?
C65A C66A C67A 120.0 . . ?
C65A C66A Cs1 77.4(3) . . ?
C67A C66A Cs1 78.5(3) . . ?
C65A C66A H66A 120.0 . . ?
C67A C66A H66A 120.0 . . ?
Cs1 C66A H66A 114.7 . . ?
C65A C66A H62F 124.5 . . ?
C67A C66A H62F 107.7 . . ?
Cs1 C66A H62F 86.6 . . ?
H66A C66A H62F 29.5 . . ?
C66A C67A C68A 120.0 . . ?
C66A C67A Cs1 79.4(3) . . ?
C68A C67A Cs1 76.9(2) . . ?
C66A C67A H67A 120.0 . . ?
C68A C67A H67A 120.0 . . ?
Cs1 C67A H67A 114.2 . . ?
C66A C67A H62E 81.4 . . ?
C68A C67A H62E 154.6 . . ?
Cs1 C67A H62E 95.6 . . ?
H67A C67A H62E 41.1 . . ?
C67A C68A C63A 120.0 . . ?
C67A C68A Cs1 80.9(2) . . ?
C63A C68A Cs1 77.2(3) . . ?
C67A C68A H68A 120.0 . . ?
C63A C68A H68A 120.0 . . ?
Cs1 C68A H68A 112.3 . . ?
C63B C62B H62D 112.6 . . ?
C63B C62B H62E 105.0 . . ?
H62D C62B H62E 109.5 . . ?
C63B C62B H62F 110.7 . . ?
H62D C62B H62F 109.5 . . ?
H62E C62B H62F 109.5 . . ?
C64B C63B C68B 120.0 . . ?
C64B C63B C62B 120.5(6) . . ?
C68B C63B C62B 118.7(6) . . ?
C64B C63B Cs1 76.7(8) . . ?
C68B C63B Cs1 86.3(7) . . ?
C62B C63B Cs1 98.6(14) . . ?
C63B C64B C65B 120.0 . . ?
C63B C64B Cs1 80.5(8) . . ?
C65B C64B Cs1 84.2(8) . . ?
C63B C64B H64B 120.0 . . ?
C65B C64B H64B 120.0 . . ?
Cs1 C64B H64B 105.4 . . ?
C66B C65B C64B 120.0 . . ?
C66B C65B Cs1 86.4(7) . . ?
C64B C65B Cs1 73.4(7) . . ?
C66B C65B H65B 120.0 . . ?
C64B C65B H65B 120.0 . . ?
Cs1 C65B H65B 110.5 . . ?
C67B C66B C65B 120.0 . . ?
C67B C66B Cs1 81.3(7) . . ?
C65B C66B Cs1 72.2(7) . . ?
C67B C66B H62A 140.7 . . ?
C65B C66B H62A 93.9 . . ?
Cs1 C66B H62A 92.1 . . ?
C67B C66B H62B 71.0 . . ?
C65B C66B H62B 167.3 . . ?
Cs1 C66B H62B 105.1 . . ?
H62A C66B H62B 73.6 . . ?
C67B C66B H62C 112.7 . . ?
C65B C66B H62C 107.4 . . ?
Cs1 C66B H62C 162.1 . . ?
H62A C66B H62C 70.0 . . ?
H62B C66B H62C 71.1 . . ?
C67B C66B H66B 120.0 . . ?
C65B C66B H66B 120.0 . . ?
Cs1 C66B H66B 117.2 . . ?
H62A C66B H66B 32.6 . . ?
H62B C66B H66B 49.4 . . ?
H62C C66B H66B 46.7 . . ?
C68B C67B C66B 120.0 . . ?
C68B C67B Cs1 74.3(7) . . ?
C66B C67B Cs1 77.7(7) . . ?
C68B C67B H62B 170.3 . . ?
C66B C67B H62B 52.3 . . ?
Cs1 C67B H62B 97.3 . . ?
C68B C67B H67B 120.0 . . ?
C66B C67B H67B 120.0 . . ?
Cs1 C67B H67B 118.9 . . ?
H62B C67B H67B 68.0 . . ?
C67B C68B C63B 120.0 . . ?
C67B C68B Cs1 84.6(7) . . ?
C63B C68B Cs1 71.8(7) . . ?
C67B C68B H68B 120.0 . . ?
C63B C68B H68B 120.0 . . ?
Cs1 C68B H68B 114.0 . . ?
C70A C69A H69A 110.8 . . ?
C70A C69A H69B 109.2 . . ?
H69A C69A H69B 109.5 . . ?
C70A C69A H69C 108.5 . . ?
H69A C69A H69C 109.5 . . ?
H69B C69A H69C 109.5 . . ?
C71A C70A C75A 120.0 . . ?
C71A C70A C69A 119.0(4) . . ?
C75A C70A C69A 120.9(4) . . ?
C71A C70A Cs2 78.7(3) . . ?
C75A C70A Cs2 82.9(3) . . ?
C69A C70A Cs2 105.6(6) . . ?
C70A C71A C72A 120.0 . . ?
C70A C71A Cs2 78.4(3) . . ?
C72A C71A Cs2 83.0(3) . . ?
C70A C71A H71A 120.0 . . ?
C72A C71A H71A 120.0 . . ?
Cs2 C71A H71A 108.8 . . ?
C71A C72A C73A 120.0 . . ?
C71A C72A Cs2 74.5(3) . . ?
C73A C72A Cs2 83.1(3) . . ?
C71A C72A H72A 120.0 . . ?
C73A C72A H72A 120.0 . . ?
Cs2 C72A H72A 112.8 . . ?
C71A C72A H69E 141.6 . . ?
C73A C72A H69E 98.3 . . ?
Cs2 C72A H69E 116.1 . . ?
H72A C72A H69E 21.9 . . ?
C74A C73A C72A 120.0 . . ?
C74A C73A Cs2 79.1(3) . . ?
C72A C73A Cs2 75.1(3) . . ?
C74A C73A H73A 120.0 . . ?
C72A C73A H73A 120.0 . . ?
Cs2 C73A H73A 116.6 . . ?
C74A C73A H69F 150.5 . . ?
C72A C73A H69F 88.9 . . ?
Cs2 C73A H69F 105.5 . . ?
H73A C73A H69F 31.6 . . ?
C73A C74A C75A 120.0 . . ?
C73A C74A Cs2 79.3(3) . . ?
C75A C74A Cs2 74.9(3) . . ?
C73A C74A H74A 120.0 . . ?
C75A C74A H74A 120.0 . . ?
Cs2 C74A H74A 116.5 . . ?
C74A C75A C70A 120.0 . . ?
C74A C75A Cs2 83.2(3) . . ?
C70A C75A Cs2 74.6(3) . . ?
C74A C75A H75A 120.0 . . ?
C70A C75A H75A 120.0 . . ?
Cs2 C75A H75A 112.6 . . ?
C70B C69B Cs2 61.8(8) . . ?
C70B C69B H69D 110.2 . . ?
Cs2 C69B H69D 48.7 . . ?
C70B C69B H69E 108.7 . . ?
Cs2 C69B H69E 128.9 . . ?
H69D C69B H69E 109.5 . . ?
C70B C69B H69F 109.5 . . ?
Cs2 C69B H69F 121.1 . . ?
H69D C69B H69F 109.5 . . ?
H69E C69B H69F 109.5 . . ?
C71B C70B C75B 120.0 . . ?
C71B C70B C69B 118.9(5) . . ?
C75B C70B C69B 119.8(5) . . ?
C71B C70B Cs2 83.3(5) . . ?
C75B C70B Cs2 80.6(5) . . ?
C69B C70B Cs2 95.2(10) . . ?
C70B C71B C72B 120.0 . . ?
C70B C71B Cs2 73.4(5) . . ?
C72B C71B Cs2 85.9(5) . . ?
C70B C71B H71B 120.0 . . ?
C72B C71B H71B 120.0 . . ?
Cs2 C71B H71B 110.9 . . ?
C73B C72B C71B 120.0 . . ?
C73B C72B Cs2 81.3(5) . . ?
C71B C72B Cs2 71.9(4) . . ?
C73B C72B H72B 120.0 . . ?
C71B C72B H72B 120.0 . . ?
Cs2 C72B H72B 117.5 . . ?
C72B C73B C74B 120.0 . . ?
C72B C73B Cs2 77.0(5) . . ?
C74B C73B Cs2 74.4(5) . . ?
C72B C73B H73B 120.0 . . ?
C74B C73B H73B 120.0 . . ?
Cs2 C73B H73B 119.5 . . ?
C75B C74B C73B 120.0 . . ?
C75B C74B Cs2 71.6(5) . . ?
C73B C74B Cs2 83.8(5) . . ?
C75B C74B H74B 120.0 . . ?
C73B C74B H74B 120.0 . . ?
Cs2 C74B H74B 115.1 . . ?
C74B C75B C70B 120.0 . . ?
C74B C75B Cs2 85.8(5) . . ?
C70B C75B Cs2 75.9(5) . . ?
C74B C75B H75B 120.0 . . ?
C70B C75B H75B 120.0 . . ?
Cs2 C75B H75B 108.4 . . ?
C77 C76 H76A 109.5 . . ?
C77 C76 H76B 109.5 . . ?
H76A C76 H76B 109.5 . . ?
C77 C76 H76C 109.5 . . ?
H76A C76 H76C 109.5 . . ?
H76B C76 H76C 109.5 . . ?
C78 C77 C82 117.6(7) . . ?
C78 C77 C76 121.6(7) . . ?
C82 C77 C76 120.8(7) . . ?
C77 C78 C79 121.1(6) . . ?
C77 C78 H78 119.4 . . ?
C79 C78 H78 119.4 . . ?
C80 C79 C78 119.7(7) . . ?
C80 C79 H79 120.1 . . ?
C78 C79 H79 120.1 . . ?
C79 C80 C81 120.0(7) . . ?
C79 C80 H80 120.0 . . ?
C81 C80 H80 120.0 . . ?
C82 C81 C80 120.5(7) . . ?
C82 C81 H81 119.7 . . ?
C80 C81 H81 119.7 . . ?
C81 C82 C77 121.0(7) . . ?
C81 C82 H82 119.5 . . ?
C77 C82 H82 119.5 . . ?
C84 C83 H83A 109.5 . . ?
C84 C83 H83B 109.5 . . ?
H83A C83 H83B 109.5 . . ?
C84 C83 H83C 109.5 . . ?
H83A C83 H83C 109.5 . . ?
H83B C83 H83C 109.5 . . ?
C85 C84 C89 117.4(6) . . ?
C85 C84 C83 120.7(7) . . ?
C89 C84 C83 121.9(7) . . ?
C86 C85 C84 120.7(6) . . ?
C86 C85 H85 119.6 . . ?
C84 C85 H85 119.6 . . ?
C87 C86 C85 122.1(7) . . ?
C87 C86 H86 118.9 . . ?
C85 C86 H86 118.9 . . ?
C86 C87 C88 119.1(7) . . ?
C86 C87 H87 120.4 . . ?
C88 C87 H87 120.4 . . ?
C87 C88 C89 121.7(6) . . ?
C87 C88 H88 119.1 . . ?
C89 C88 H88 119.1 . . ?
C88 C89 C84 118.9(7) . . ?
C88 C89 H89 120.5 . . ?
C84 C89 H89 120.5 . . ?

loop_
_geom_bond_atom_site_label_1
_geom_bond_atom_site_label_2
_geom_bond_distance
_geom_bond_site_symmetry_2
_geom_bond_publ_flag
Cs1 N4 3.003(4) . ?
Cs1 N1 3.144(4) . ?
Cs1 O1 3.170(3) . ?
Cs1 C1 3.300(5) . ?
Cs1 C25 3.374(5) . ?
Cs1 C54 3.403(5) . ?
Cs1 C64B 3.49(2) . ?
Cs1 C2 3.513(5) . ?
Cs1 C63A 3.538(8) . ?
Cs1 C63B 3.54(2) . ?
Cs1 C64A 3.550(8) . ?
Cs1 C68A 3.576(8) . ?
Cs1 H61B 3.2527 . ?
Cs1 H61C 3.4159 . ?
Cs2 N2 3.041(4) . ?
Cs2 N3 3.061(4) . ?
Cs2 O1 3.130(3) . ?
Cs2 C70B 3.374(15) . ?
Cs2 C13 3.381(5) . ?
Cs2 C38 3.414(5) . ?
Cs2 C75B 3.432(17) . ?
Cs2 C28 3.462(5) . ?
Cs2 C71B 3.497(15) . ?
Cs2 C70A 3.498(10) . ?
Cs2 C71A 3.501(10) . ?
Cs2 C46 3.560(5) . ?
Cs2 H44A 3.1145 . ?
Cs2 H69D 3.2515 . ?
O1 C13 1.398(5) . ?
O1 C1 1.398(6) . ?
N1 C25 1.313(6) . ?
N1 C30 1.409(6) . ?
N2 C26 1.317(6) . ?
N2 C38 1.408(6) . ?
N3 C28 1.312(6) . ?
N3 C46 1.405(6) . ?
N4 C29 1.298(6) . ?
N4 C54 1.413(6) . ?
C1 C6 1.392(7) . ?
C1 C2 1.401(6) . ?
C2 C3 1.389(7) . ?
C2 C24 1.480(7) . ?
C3 C4 1.406(7) . ?
C3 H3 0.9500 . ?
C4 C5 1.394(7) . ?
C4 C14 1.530(7) . ?
C5 C6 1.391(7) . ?
C5 H5 0.9500 . ?
C6 C7 1.530(7) . ?
C7 C8 1.521(7) . ?
C7 C18 1.542(8) . ?
C7 C19 1.548(8) . ?
C8 C13 1.393(6) . ?
C8 C9 1.399(7) . ?
C9 C10 1.380(7) . ?
C9 H9 0.9500 . ?
C10 C11 1.393(7) . ?
C10 C20 1.534(7) . ?
C11 C12 1.395(6) . ?
C11 H11 0.9500 . ?
C12 C13 1.396(7) . ?
C12 C27 1.497(7) . ?
C14 C16 1.517(8) . ?
C14 C15 1.529(8) . ?
C14 C17 1.535(8) . ?
C15 H15A 0.9800 . ?
C15 H15B 0.9800 . ?
C15 H15C 0.9800 . ?
C16 H16A 0.9800 . ?
C16 H16B 0.9800 . ?
C16 H16C 0.9800 . ?
C17 H17A 0.9800 . ?
C17 H17B 0.9800 . ?
C17 H17C 0.9800 . ?
C18 H18A 0.9800 . ?
C18 H18B 0.9800 . ?
C18 H18C 0.9800 . ?
C19 H19A 0.9800 . ?
C19 H19B 0.9800 . ?
C19 H19C 0.9800 . ?
C20 C23 1.526(8) . ?
C20 C22 1.531(8) . ?
C20 C21 1.533(8) . ?
C21 H21A 0.9800 . ?
C21 H21B 0.9800 . ?
C21 H21C 0.9800 . ?
C22 H22A 0.9800 . ?
C22 H22B 0.9800 . ?
C22 H22C 0.9800 . ?
C23 H23A 0.9800 . ?
C23 H23B 0.9800 . ?
C23 H23C 0.9800 . ?
C24 C26 1.399(7) . ?
C24 C25 1.418(7) . ?
C25 H25 0.9500 . ?
C26 H26 0.9500 . ?
C27 C29 1.410(7) . ?
C27 C28 1.411(7) . ?
C28 H28 0.9500 . ?
C29 H29 0.9500 . ?
C30 C35 1.393(7) . ?
C30 C31 1.409(7) . ?
C31 C32 1.401(8) . ?
C31 C36 1.504(8) . ?
C32 C33 1.380(9) . ?
C32 C37 1.524(8) . ?
C33 C34 1.373(8) . ?
C33 H33 0.9500 . ?
C34 C35 1.381(8) . ?
C34 H34 0.9500 . ?
C35 H35 0.9500 . ?
C36 H36A 0.9800 . ?
C36 H36B 0.9800 . ?
C36 H36C 0.9800 . ?
C37 H37A 0.9800 . ?
C37 H37B 0.9800 . ?
C37 H37C 0.9800 . ?
C38 C39 1.397(7) . ?
C38 C43 1.408(7) . ?
C39 C40 1.373(7) . ?
C39 H39 0.9500 . ?
C40 C41 1.380(8) . ?
C40 H40 0.9500 . ?
C41 C42 1.386(8) . ?
C41 H41 0.9500 . ?
C42 C43 1.412(7) . ?
C42 C45 1.505(8) . ?
C43 C44 1.513(7) . ?
C44 H44A 0.9801 . ?
C44 H44B 0.9801 . ?
C44 H44C 0.9801 . ?
C45 H45A 0.9800 . ?
C45 H45B 0.9800 . ?
C45 H45C 0.9800 . ?
C46 C47 1.402(7) . ?
C46 C51 1.414(7) . ?
C47 C48 1.385(8) . ?
C47 H47 0.9500 . ?
C48 C49 1.381(8) . ?
C48 H48 0.9500 . ?
C49 C50 1.397(8) . ?
C49 H49 0.9500 . ?
C50 C51 1.402(8) . ?
C50 C52 1.514(8) . ?
C51 C53 1.499(7) . ?
C52 H52A 0.9800 . ?
C52 H52B 0.9800 . ?
C52 H52C 0.9800 . ?
C53 H53A 0.9800 . ?
C53 H53B 0.9800 . ?
C53 H53C 0.9800 . ?
C54 C55 1.412(7) . ?
C54 C59 1.415(7) . ?
C55 C56 1.376(7) . ?
C55 H55 0.9500 . ?
C56 C57 1.378(8) . ?
C56 H56 0.9500 . ?
C57 C58 1.375(8) . ?
C57 H57 0.9500 . ?
C58 C59 1.403(7) . ?
C58 C60 1.508(8) . ?
C59 C61 1.511(7) . ?
C60 H60A 0.9800 . ?
C60 H60B 0.9800 . ?
C60 H60C 0.9800 . ?
C61 H61A 0.9801 . ?
C61 H61B 0.9801 . ?
C61 H61C 0.9801 . ?
C62A C63A 1.496(6) . ?
C62A H62A 0.9801 . ?
C62A H62B 0.9801 . ?
C62A H62C 0.9801 . ?
C63A C64A 1.3900 . ?
C63A C68A 1.3900 . ?
C64A C65A 1.3900 . ?
C64A H64A 0.9500 . ?
C65A C66A 1.3900 . ?
C65A H65A 0.9500 . ?
C66A C67A 1.3900 . ?
C66A H66A 0.9500 . ?
C66A H62F 1.1882 . ?
C67A C68A 1.3900 . ?
C67A H67A 0.9500 . ?
C67A H62E 1.4845 . ?
C68A H68A 0.9500 . ?
C62B C63B 1.494(7) . ?
C62B H62D 0.9801 . ?
C62B H62E 0.9801 . ?
C62B H62F 0.9801 . ?
C63B C64B 1.3900 . ?
C63B C68B 1.3900 . ?
C64B C65B 1.3900 . ?
C64B H64B 0.9500 . ?
C65B C66B 1.3900 . ?
C65B H65B 0.9500 . ?
C66B C67B 1.3900 . ?
C66B H62A 1.3563 . ?
C66B H62B 1.3163 . ?
C66B H62C 1.4314 . ?
C66B H66B 0.9500 . ?
C67B C68B 1.3900 . ?
C67B H62B 1.5732 . ?
C67B H67B 0.9500 . ?
C68B H68B 0.9500 . ?
C69A C70A 1.491(6) . ?
C69A H69A 0.9801 . ?
C69A H69B 0.9801 . ?
C69A H69C 0.9801 . ?
C70A C71A 1.3900 . ?
C70A C75A 1.3900 . ?
C71A C72A 1.3900 . ?
C71A H71A 0.9500 . ?
C72A C73A 1.3900 . ?
C72A H72A 0.9500 . ?
C72A H69E 1.5288 . ?
C73A C74A 1.3900 . ?
C73A H73A 0.9500 . ?
C73A H69F 1.5834 . ?
C74A C75A 1.3900 . ?
C74A H74A 0.9500 . ?
C75A H75A 0.9500 . ?
C69B C70B 1.496(6) . ?
C69B H69D 0.9801 . ?
C69B H69E 0.9801 . ?
C69B H69F 0.9801 . ?
C70B C71B 1.3900 . ?
C70B C75B 1.3900 . ?
C71B C72B 1.3900 . ?
C71B H71B 0.9500 . ?
C72B C73B 1.3900 . ?
C72B H72B 0.9500 . ?
C73B C74B 1.3900 . ?
C73B H73B 0.9500 . ?
C74B C75B 1.3900 . ?
C74B H74B 0.9500 . ?
C75B H75B 0.9500 . ?
C76 C77 1.514(10) . ?
C76 H76A 0.9800 . ?
C76 H76B 0.9800 . ?
C76 H76C 0.9800 . ?
C77 C78 1.375(9) . ?
C77 C82 1.395(9) . ?
C78 C79 1.388(9) . ?
C78 H78 0.9500 . ?
C79 C80 1.365(9) . ?
C79 H79 0.9500 . ?
C80 C81 1.365(10) . ?
C80 H80 0.9500 . ?
C81 C82 1.363(10) . ?
C81 H81 0.9500 . ?
C82 H82 0.9500 . ?
C83 C84 1.476(10) . ?
C83 H83A 0.9800 . ?
C83 H83B 0.9800 . ?
C83 H83C 0.9800 . ?
C84 C85 1.397(9) . ?
C84 C89 1.412(9) . ?
C85 C86 1.348(9) . ?
C85 H85 0.9500 . ?
C86 C87 1.339(9) . ?
C86 H86 0.9500 . ?
C87 C88 1.364(9) . ?
C87 H87 0.9500 . ?
C88 C89 1.373(9) . ?
C88 H88 0.9500 . ?
C89 H89 0.9500 . ?
